data_4349021
loop_
_publ_author_name
'Qiu, Jiang-Zhen'
'Chen, Yan-Cong'
'Wang, Long-Fei'
'Li, Quan-wen'
'Orend\'a\<c, Martin'
'Tong, Ming-Liang'

_publ_section_title
;
 The effect of magnetic coupling on magneto-caloric behaviour in two 3D
 Gd(iii)--glycolate coordination polymers
;
_journal_issue 1
_journal_name_full 'Inorganic Chemistry Frontiers'
_journal_page_first 150
_journal_paper_doi 10.1039/C5QI00208G
_journal_volume 3
_journal_year 2016
_chemical_formula_sum 'C4 H9 Gd O8'
_chemical_formula_weight 342.36
_space_group_IT_number 14
_space_group_name_Hall '-P 2ybc'
_space_group_name_H-M_alt 'P 1 21/c 1'
_symmetry_cell_setting monoclinic
_symmetry_space_group_name_H-M 'P 1 21/c 1'
_atom_sites_solution_hydrogens geom
_atom_sites_solution_primary direct
_atom_sites_solution_secondary difmap
_audit_creation_method SHELXL-97
_audit_update_record
;
2015-09-21 deposited with the CCDC.
2015-11-17 downloaded from the CCDC.
;
_cell_angle_alpha 90.00
_cell_angle_beta 92.585(2)
_cell_angle_gamma 90.00
_cell_formula_units_Z 4
_cell_length_a 6.2789(3)
_cell_length_b 9.0295(6)
_cell_length_c 14.8336(9)
_cell_measurement_reflns_used 7329
_cell_measurement_temperature 150(2)
_cell_measurement_theta_max 27.460
_cell_measurement_theta_min 3.470
_cell_volume 840.14(9)
_computing_cell_refinement 'PROCESS-AUTO (Rigaku, 1998)'
_computing_data_collection 'PROCESS-AUTO (Rigaku, 1998)'
_computing_data_reduction 'PROCESS-AUTO (Rigaku, 1998)'
_computing_molecular_graphics 'Bruker SHELXTL'
_computing_publication_material 'Bruker SHELXTL'
_computing_structure_refinement 'SHELXL-97 (Sheldrick, 1997)'
_computing_structure_solution 'SHELXS-97 (Sheldrick, 1990)'
_diffrn_ambient_temperature 150(2)
_diffrn_measured_fraction_theta_full 0.995
_diffrn_measured_fraction_theta_max 0.995
_diffrn_measurement_device_type 'Rigaku R-AXIS SPIDE IP'
_diffrn_measurement_method 'phi and omega scans'
_diffrn_radiation_monochromator graphite
_diffrn_radiation_source 'fine-focus sealed tube'
_diffrn_radiation_type MoK\a
_diffrn_radiation_wavelength 0.71073
_diffrn_reflns_av_R_equivalents 0.0448
_diffrn_reflns_av_sigmaI/netI 0.0405
_diffrn_reflns_limit_h_max 8
_diffrn_reflns_limit_h_min -7
_diffrn_reflns_limit_k_max 10
_diffrn_reflns_limit_k_min -11
_diffrn_reflns_limit_l_max 18
_diffrn_reflns_limit_l_min -18
_diffrn_reflns_number 6285
_diffrn_reflns_theta_full 27.00
_diffrn_reflns_theta_max 27.00
_diffrn_reflns_theta_min 3.56
_exptl_absorpt_coefficient_mu 7.909
_exptl_absorpt_correction_T_max 0.7173
_exptl_absorpt_correction_T_min 0.4906
_exptl_absorpt_correction_type multi-scan
_exptl_crystal_colour colorless
_exptl_crystal_density_diffrn 2.707
_exptl_crystal_density_method 'not measured'
_exptl_crystal_description block
_exptl_crystal_F_000 644
_exptl_crystal_size_max 0.11
_exptl_crystal_size_mid 0.09
_exptl_crystal_size_min 0.05
_refine_diff_density_max 2.135
_refine_diff_density_min -2.054
_refine_diff_density_rms 0.242
_refine_ls_extinction_method none
_refine_ls_goodness_of_fit_ref 1.035
_refine_ls_hydrogen_treatment constr
_refine_ls_matrix_type full
_refine_ls_number_parameters 118
_refine_ls_number_reflns 1814
_refine_ls_number_restraints 0
_refine_ls_restrained_S_all 1.035
_refine_ls_R_factor_all 0.0311
_refine_ls_R_factor_gt 0.0292
_refine_ls_shift/su_max 0.001
_refine_ls_shift/su_mean 0.000
_refine_ls_structure_factor_coef Fsqd
_refine_ls_weighting_details 'calc w=1/[\s^2^(Fo^2^)+(0.0486P)^2^+0.0000P] where P=(Fo^2^+2Fc^2^)/3'
_refine_ls_weighting_scheme calc
_refine_ls_wR_factor_gt 0.0719
_refine_ls_wR_factor_ref 0.0729
_reflns_number_gt 1691
_reflns_number_total 1814
_reflns_threshold_expression >2sigma(I)
_cod_data_source_file c5qi00208g2.cif
_cod_data_source_block 1
_cod_original_sg_symbol_H-M P2(1)/c
_cod_database_code 4349021

loop_
_symmetry_equiv_pos_as_xyz
'x, y, z'
'-x, y+1/2, -z+1/2'
'-x, -y, -z'
'x, -y-1/2, z-1/2'

loop_
_atom_site_label
_atom_site_type_symbol
_atom_site_fract_x
_atom_site_fract_y
_atom_site_fract_z
_atom_site_U_iso_or_equiv
_atom_site_adp_type
_atom_site_occupancy
_atom_site_symmetry_multiplicity
_atom_site_calc_flag
_atom_site_refinement_flags
Gd1 Gd 0.08381(3) 0.922407(19) 0.114807(11) 0.00831(11) Uani 1 1 d .
O1 O 0.4014(4) 0.7700(4) 0.1028(2) 0.0182(6) Uani 1 1 d .
O2 O 0.7050(5) 0.8913(4) 0.1363(2) 0.0225(7) Uani 1 1 d .
O3 O 0.9507(4) 0.6590(3) 0.10946(17) 0.0121(5) Uani 1 1 d .
H3O H 0.9669 0.6270 0.1632 0.015 Uiso 1 1 d R
O4 O 0.1486(5) 0.8481(3) 0.26930(18) 0.0174(6) Uani 1 1 d .
O5 O 0.0269(5) 0.6180(4) 0.28550(18) 0.0169(6) Uani 1 1 d .
O6 O 0.0539(4) 0.6270(3) 0.46379(18) 0.0138(6) Uani 1 1 d .
O1W O 0.3828(6) 1.0875(4) 0.1280(3) 0.0316(9) Uani 1 1 d .
H1WA H 0.3817 1.1791 0.1412 0.038 Uiso 1 1 d R
H1WB H 0.4943 1.0465 0.1511 0.038 Uiso 1 1 d R
C1 C 0.6001(6) 0.7778(5) 0.1101(2) 0.0149(9) Uani 1 1 d .
C2 C 0.7283(6) 0.6421(5) 0.0861(3) 0.0170(8) Uani 1 1 d .
H2A H 0.6730 0.5550 0.1182 0.020 Uiso 1 1 calc R
H2B H 0.7094 0.6233 0.0205 0.020 Uiso 1 1 calc R
C3 C 0.0977(6) 0.7400(4) 0.3174(2) 0.0113(7) Uani 1 1 d .
C4 C 0.1236(6) 0.7549(5) 0.4195(3) 0.0148(8) Uani 1 1 d .
H4A H 0.2755 0.7730 0.4367 0.018 Uiso 1 1 calc R
H4B H 0.0406 0.8414 0.4392 0.018 Uiso 1 1 calc R
O2W O 0.3672(7) 1.3896(5) 0.1672(3) 0.0476(12) Uani 1 1 d .
H2WA H 0.3493 1.4101 0.2223 0.057 Uiso 1 1 d R
H2WB H 0.2682 1.4287 0.1342 0.057 Uiso 1 1 d R

loop_
_atom_site_aniso_label
_atom_site_aniso_U_11
_atom_site_aniso_U_22
_atom_site_aniso_U_33
_atom_site_aniso_U_23
_atom_site_aniso_U_13
_atom_site_aniso_U_12
Gd1 0.00919(15) 0.00840(15) 0.00710(15) 0.00009(6) -0.00222(9) 0.00029(5)
O1 0.0108(13) 0.0228(17) 0.0207(15) -0.0034(12) -0.0026(11) 0.0016(11)
O2 0.0136(14) 0.0146(15) 0.0391(18) -0.0050(14) -0.0019(13) -0.0002(12)
O3 0.0103(11) 0.0122(14) 0.0136(12) 0.0014(11) -0.0036(10) -0.0014(10)
O4 0.0317(16) 0.0110(15) 0.0091(12) 0.0023(11) -0.0029(12) -0.0024(11)
O5 0.0269(15) 0.0126(14) 0.0107(13) 0.0014(12) -0.0024(11) -0.0037(12)
O6 0.0225(15) 0.0112(14) 0.0076(12) 0.0017(11) -0.0027(11) -0.0047(11)
O1W 0.0142(16) 0.0147(18) 0.065(3) -0.0033(15) -0.0044(18) -0.0013(11)
C1 0.0145(19) 0.017(2) 0.0126(19) 0.0004(14) -0.0010(16) 0.0023(14)
C2 0.0136(18) 0.015(2) 0.0218(19) -0.0074(16) -0.0047(16) -0.0012(15)
C3 0.0118(17) 0.0106(19) 0.0112(16) 0.0013(14) -0.0034(14) 0.0016(14)
C4 0.021(2) 0.012(2) 0.0113(17) 0.0007(15) -0.0006(15) -0.0049(15)
O2W 0.061(3) 0.043(2) 0.041(2) -0.021(2) 0.025(2) -0.025(2)

loop_
_atom_type_symbol
_atom_type_description
_atom_type_scat_dispersion_real
_atom_type_scat_dispersion_imag
_atom_type_scat_source
C C 0.0033 0.0016 'International Tables Vol C Tables 4.2.6.8 and 6.1.1.4'
H H 0.0000 0.0000 'International Tables Vol C Tables 4.2.6.8 and 6.1.1.4'
O O 0.0106 0.0060 'International Tables Vol C Tables 4.2.6.8 and 6.1.1.4'
Gd Gd -0.1653 3.9035 'International Tables Vol C Tables 4.2.6.8 and 6.1.1.4'

loop_
_geom_angle_atom_site_label_1
_geom_angle_atom_site_label_2
_geom_angle_atom_site_label_3
_geom_angle
_geom_angle_site_symmetry_1
_geom_angle_site_symmetry_3
O6 Gd1 O6 69.62(12) 4_575 2
O6 Gd1 O1W 103.35(14) 4_575 .
O6 Gd1 O1W 79.61(12) 2 .
O6 Gd1 O4 152.03(11) 4_575 .
O6 Gd1 O4 137.82(10) 2 .
O1W Gd1 O4 89.86(14) . .
O6 Gd1 O5 136.65(10) 4_575 2
O6 Gd1 O5 67.52(9) 2 2
O1W Gd1 O5 75.07(12) . 2
O4 Gd1 O5 70.31(10) . 2
O6 Gd1 O2 93.93(11) 4_575 1_455
O6 Gd1 O2 79.28(11) 2 1_455
O1W Gd1 O2 145.92(12) . 1_455
O4 Gd1 O2 88.11(11) . 1_455
O5 Gd1 O2 72.25(11) 2 1_455
O6 Gd1 O1 81.33(10) 4_575 .
O6 Gd1 O1 134.27(10) 2 .
O1W Gd1 O1 73.55(12) . .
O4 Gd1 O1 78.94(10) . .
O5 Gd1 O1 135.57(10) 2 .
O2 Gd1 O1 138.88(10) 1_455 .
O6 Gd1 O3 76.84(10) 4_575 1_455
O6 Gd1 O3 128.11(10) 2 1_455
O1W Gd1 O3 147.79(10) . 1_455
O4 Gd1 O3 78.94(9) . 1_455
O5 Gd1 O3 127.06(9) 2 1_455
O2 Gd1 O3 64.54(10) 1_455 1_455
O1 Gd1 O3 74.68(9) . 1_455
O6 Gd1 Gd1 35.21(7) 4_575 3_575
O6 Gd1 Gd1 34.41(7) 2 3_575
O1W Gd1 Gd1 91.62(11) . 3_575
O4 Gd1 Gd1 171.21(7) . 3_575
O5 Gd1 Gd1 101.72(7) 2 3_575
O2 Gd1 Gd1 85.81(9) 1_455 3_575
O1 Gd1 Gd1 109.78(7) . 3_575
O3 Gd1 Gd1 104.03(6) 1_455 3_575
C1 O1 Gd1 141.2(3) . .
C1 O2 Gd1 123.4(3) . 1_655
C2 O3 Gd1 115.3(2) . 1_655
C2 O3 H3O 105.3 . .
Gd1 O3 H3O 105.4 1_655 .
C3 O4 Gd1 136.1(2) . .
C3 O5 Gd1 120.6(2) . 2_545
C4 O6 Gd1 127.2(2) . 4_576
C4 O6 Gd1 122.2(2) . 2_545
Gd1 O6 Gd1 110.38(12) 4_576 2_545
Gd1 O1W H1WA 127.5 . .
Gd1 O1W H1WB 112.9 . .
H1WA O1W H1WB 110.3 . .
O1 C1 O2 125.0(4) . .
O1 C1 C2 118.2(4) . .
O2 C1 C2 116.8(3) . .
O3 C2 C1 112.3(3) . .
O3 C2 H2A 109.1 . .
C1 C2 H2A 109.1 . .
O3 C2 H2B 109.1 . .
C1 C2 H2B 109.1 . .
H2A C2 H2B 107.9 . .
O4 C3 O5 123.6(3) . .
O4 C3 C4 118.5(4) . .
O5 C3 C4 117.9(3) . .
O6 C4 C3 111.7(3) . .
O6 C4 H4A 109.3 . .
C3 C4 H4A 109.3 . .
O6 C4 H4B 109.3 . .
C3 C4 H4B 109.3 . .
H4A C4 H4B 107.9 . .
H2WA O2W H2WB 109.8 . .

loop_
_geom_bond_atom_site_label_1
_geom_bond_atom_site_label_2
_geom_bond_distance
_geom_bond_site_symmetry_2
Gd1 O6 2.283(3) 4_575
Gd1 O6 2.330(3) 2
Gd1 O1W 2.398(3) .
Gd1 O4 2.405(3) .
Gd1 O5 2.425(3) 2
Gd1 O2 2.430(3) 1_455
Gd1 O1 2.436(3) .
Gd1 O3 2.521(3) 1_455
Gd1 Gd1 3.7880(4) 3_575
O1 C1 1.250(4) .
O2 C1 1.270(5) .
O2 Gd1 2.430(3) 1_655
O3 C2 1.432(4) .
O3 Gd1 2.521(3) 1_655
O3 H3O 0.8500 .
O4 C3 1.259(5) .
O5 C3 1.271(5) .
O5 Gd1 2.425(3) 2_545
O6 C4 1.409(5) .
O6 Gd1 2.283(3) 4_576
O6 Gd1 2.330(3) 2_545
O1W H1WA 0.8500 .
O1W H1WB 0.8500 .
C1 C2 1.517(6) .
C2 H2A 0.9900 .
C2 H2B 0.9900 .
C3 C4 1.521(6) .
C4 H4A 0.9900 .
C4 H4B 0.9900 .
O2W H2WA 0.8499 .
O2W H2WB 0.8499 .

loop_
_geom_hbond_atom_site_label_D
_geom_hbond_atom_site_label_H
_geom_hbond_atom_site_label_A
_geom_hbond_distance_DH
_geom_hbond_distance_HA
_geom_hbond_distance_DA
_geom_hbond_angle_DHA
_geom_hbond_site_symmetry_A
O3 H3O O5 0.85 1.84 2.659(4) 162.1 1_655
O1W H1WB O2 0.85 1.95 2.688(5) 145.0 .
O1W H1WA O2W 0.85 1.94 2.792(6) 177.2 .
O2W H2WA O2 0.85 2.15 2.970(6) 162.9 2_655
